data_1524788
loop_
_publ_author_name
'Hussain, A.'

_publ_section_title
;
 The Crystal Structure of a Cesium Intergrowth Tungstem Bronze
;
_journal_name_full 'Chemica Scripta'
_journal_page_first 224
_journal_page_last 227
_journal_volume 11
_journal_year 1977
_chemical_formula_sum 'Cs0.137778 O4 W1.11111'
_chemical_name_systematic 'Cs.07 W O3'
_space_group_IT_number 17
_symmetry_space_group_name_Hall 'P 2c 2'
_symmetry_space_group_name_H-M 'P 2 2 21'
_cell_angle_alpha 90
_cell_angle_beta 90
_cell_angle_gamma 90
_cell_formula_units_Z 18
_cell_length_a 34.85
_cell_length_b 7.33
_cell_length_c 7.758
_cell_volume 1981.785
_citation_journal_id_ASTM CSRPB9
_cod_data_source_file Hussain_CSRPB9_1977_95.cif
_cod_data_source_block Cs0.137778O4W1.11111
_cod_original_sg_symbol_H-M 'P 2 2 21 '
_cod_database_code 1524788

loop_
_symmetry_equiv_pos_as_xyz
x,y,z
-x,-y,z+1/2
-x,y,-z+1/2
x,-y,-z

loop_
_atom_site_label
_atom_site_type_symbol
_atom_site_fract_x
_atom_site_fract_y
_atom_site_fract_z
_atom_site_occupancy
_atom_site_U_iso_or_equiv
O6 O-2 0.5 0.5 0 1 0.0
W4 W+5 0.318 0.5 0.5572 1 0.0
O14 O-2 0.1014 0.75 0.5 1 0.0
W3 W+5 0.21172 0.5 0.4341 1 0.0
O2 O-2 0.1113 0.488 0 1 0.0
O18 O-2 0.3737 0.57 0.485 1 0.0
O11 O-2 0.0537 0.475 0.524 1 0.0
O15 O-2 0.223 0.75 0.5 1 0.0
O10 O-2 0.4837 0.25 0.5 1 0.0
O8 O-2 0.2014 0.25 0.5 1 0.0
W7 W+5 0.5 0.482 0.4416 0.25 0.0
W6 W+5 0.5 0.486 0.5659 0.25 0.0
O13 O-2 0.0075 0.75 0.5 1 0.0
O7 O-2 0.1134 0.25 0.5 1 0.0
O5 O-2 0.4113 0.75 0 1 0.0
W2 W+5 0.10563 0.5 0.5791 1 0.0
O16 O-2 0.3082 0.75 0.5 1 0.0
O1 O-2 0 0.5 0 1 0.0
W5 W+5 0.40839 0.75 0.426 0.5 0.0
O4 O-2 0.3202 0.486 0 1 0.0
O12 O-2 0.2662 0.462 0.486 1 0.0
O19 O-2 0.4489 0.566 0.509 1 0.0
O3 O-2 0.2143 0.514 0 1 0.0
Cs1 Cs+1 0.4087 0.25 0 0.62 0.0
O17 O-2 0.1603 0.54 0.437 1 0.0
W1 W+5 0 0.5 0.4375 1 0.0
O9 O-2 0.3318 0.25 0.5 1 0.0
